data_7114619
loop_
_publ_author_name
'I. A. O'Neil'
'M. McConville'
'K. Zhou'
'C. Brooke'
'C. M. Robertson'
'N. G. Berry'

_publ_section_title
;
 The synthesis and structure of chiral enamine N-oxides
;
_journal_name_full Chem.Commun.
_journal_page_first 7336
_journal_paper_doi 10.1039/C3CC47928E
_journal_volume 50
_journal_year 2014
_chemical_absolute_configuration unk
_chemical_formula_moiety 'C25 H29 N O6'
_chemical_formula_sum 'C25 H29 N O6'
_chemical_formula_weight 439.49
_chemical_name_systematic
;
 ? 
;
_space_group_crystal_system orthorhombic
_space_group_IT_number 19
_space_group_name_Hall 'P 2ac 2ab'
_space_group_name_H-M_alt 'P 21 21 21'
_symmetry_space_group_name_Hall 'P 2ac 2ab'
_symmetry_space_group_name_H-M 'P 21 21 21'
_atom_sites_solution_hydrogens geom
_atom_sites_solution_primary direct
_atom_sites_solution_secondary difmap
_audit_creation_date 2013-09-25
_audit_creation_method
;
Olex2 1.2
(compiled 2013.09.17 svn.r2790 for OlexSys, GUI svn.r4601)
;
_cell_angle_alpha 90.00
_cell_angle_beta 90.00
_cell_angle_gamma 90.00
_cell_formula_units_Z 8
_cell_length_a 10.252(2)
_cell_length_b 10.869(2)
_cell_length_c 40.512(9)
_cell_measurement_reflns_used 9925
_cell_measurement_temperature 296(2)
_cell_measurement_theta_max 30.27
_cell_measurement_theta_min 2.23
_cell_volume 4514.2(16)
_computing_data_reduction 'SAINT v7.68A (Bruker, 2009)'
_computing_molecular_graphics
;
O. V. Dolomanov, L. J. Bourhis, R. J. Gildea, J. A. K. Howard and H. Puschmann,
OLEX2: a complete structure solution, refinement and analysis program.
J. Appl. Cryst. (2009). 42, 339-341.
;
_computing_publication_material
;
O. V. Dolomanov, L. J. Bourhis, R. J. Gildea, J. A. K. Howard and H. Puschmann,
OLEX2: a complete structure solution, refinement and analysis program.
J. Appl. Cryst. (2009). 42, 339-341.
;
_computing_structure_refinement
;
SHELX, G.M. Sheldrick, Acta Cryst.
(2008). A64, 112-122
;
_computing_structure_solution 'SHELXS-97 (Sheldrick, 2008)'
_diffrn_ambient_temperature 296.15
_diffrn_measured_fraction_theta_full 0.995
_diffrn_measured_fraction_theta_max 0.995
_diffrn_measurement_device_type 'Bruker APEX-II CCD'
_diffrn_measurement_method '\f and \w scans'
_diffrn_radiation_monochromator graphite
_diffrn_radiation_type MoK\a
_diffrn_radiation_wavelength 0.71073
_diffrn_reflns_av_R_equivalents 0.0311
_diffrn_reflns_av_unetI/netI 0.0355
_diffrn_reflns_limit_h_max 12
_diffrn_reflns_limit_h_min -12
_diffrn_reflns_limit_k_max 13
_diffrn_reflns_limit_k_min -13
_diffrn_reflns_limit_l_max 50
_diffrn_reflns_limit_l_min -44
_diffrn_reflns_number 26084
_diffrn_reflns_theta_full 26.33
_diffrn_reflns_theta_max 26.33
_diffrn_reflns_theta_min 1.94
_diffrn_source 'fine-focus sealed tube'
_diffrn_standards_number 0
_exptl_absorpt_coefficient_mu 0.092
_exptl_absorpt_correction_T_max 0.7461
_exptl_absorpt_correction_T_min 0.6760
_exptl_absorpt_correction_type empirical
_exptl_absorpt_process_details
;
SADABS-2008/1 (Bruker,2008) was used for absorption correction.
wR2(int) was 0.0930 before and 0.0496 after correction.
The Ratio of minimum to maximum transmission is 0.9060.
The \l/2 correction factor is 0.0015.
;
_exptl_crystal_colour colourless
_exptl_crystal_colour_primary colourless
_exptl_crystal_density_diffrn 1.293
_exptl_crystal_density_method 'not measured'
_exptl_crystal_description block
_exptl_crystal_F_000 1872
_exptl_crystal_size_max 0.25
_exptl_crystal_size_mid 0.2
_exptl_crystal_size_min 0.2
_refine_diff_density_max 0.397
_refine_diff_density_min -0.361
_refine_diff_density_rms 0.059
_refine_ls_abs_structure_details 'Flack H D (1983), Acta Cryst. A39, 876-881'
_refine_ls_abs_structure_Flack 1.0(5)
_refine_ls_extinction_method none
_refine_ls_goodness_of_fit_ref 1.053
_refine_ls_hydrogen_treatment mixed
_refine_ls_matrix_type full
_refine_ls_number_parameters 586
_refine_ls_number_reflns 9101
_refine_ls_number_restraints 0
_refine_ls_restrained_S_all 1.053
_refine_ls_R_factor_all 0.0397
_refine_ls_R_factor_gt 0.0359
_refine_ls_shift/su_max 0.011
_refine_ls_shift/su_mean 0.001
_refine_ls_structure_factor_coef Fsqd
_refine_ls_weighting_details 'calc w=1/[\s^2^(Fo^2^)+(0.0478P)^2^+0.6874P] where P=(Fo^2^+2Fc^2^)/3'
_refine_ls_weighting_scheme calc
_refine_ls_wR_factor_gt 0.0854
_refine_ls_wR_factor_ref 0.0874
_reflns_number_gt 8480
_reflns_number_total 9101
_reflns_threshold_expression >2sigma(I)
_cod_data_source_file c3cc47928e2.cif
_cod_data_source_block frm_0m_1
_cod_original_cell_volume 4514.4(16)
_cod_database_code 7114619
_olex2_refinement_description
;
1. Fixed Uiso
 At 1.2 times of:
  All C(H) groups, All C(H,H) groups
 At 1.5 times of:
  All C(H,H,H) groups, All O(H) groups
2.a Ternary CH refined with riding coordinates:
 C40(H40), C33(H33)
2.b Secondary CH2 refined with riding coordinates:
 C20(H20A,H20B), C25(H25A,H25B), C39(H39A,H39B), C49(H49A,H49B), C31(H31A,
 H31B), C43(H43A,H43B), C48(H48A,H48B), C59(H59A,H59B), C10(H10A,H10B), C1(H1A,
 H1B)
2.c Aromatic/amide H refined with riding coordinates:
 C16(H16), C24(H24), C27(H27), C32(H32), C46(H46), C53(H53), C56(H56),
 C58(H58), C60(H60), C62(H62), C22(H22), C28(H28), C29(H29), C35(H35), C37(H37),
  C41(H41), C45(H45), C47(H47), C52(H52), C54(H54), C55(H55), C3(H3)
2.d Idealised Me refined as rotating group:
 C64(H64A,H64B,H64C), C51(H51A,H51B,H51C), C63(H63A,H63B,H63C), C2(H2A,H2B,H2C)
2.e Idealised tetrahedral OH refined as rotating group:
 O2(H2)
;

loop_
_space_group_symop_id
_space_group_symop_operation_xyz
1 'x, y, z'
2 '-x+1/2, -y, z+1/2'
3 '-x, y+1/2, -z+1/2'
4 'x+1/2, -y+1/2, -z'

loop_
_atom_site_label
_atom_site_type_symbol
_atom_site_fract_x
_atom_site_fract_y
_atom_site_fract_z
_atom_site_U_iso_or_equiv
_atom_site_adp_type
_atom_site_occupancy
_atom_site_symmetry_multiplicity
_atom_site_calc_flag
_atom_site_refinement_flags
O1 O 0.22401(11) 0.42474(10) 0.77913(3) 0.0203(2) Uani 1 1 d .
O6 O 0.05632(11) 0.78225(10) 0.69972(3) 0.0211(2) Uani 1 1 d .
O10 O 0.19708(13) 0.50689(10) 0.82988(3) 0.0240(3) Uani 1 1 d .
C16 C 0.47825(16) 0.60153(15) 0.72569(4) 0.0212(3) Uani 1 1 d .
H16 H 0.5304 0.5345 0.7311 0.025 Uiso 1 1 calc R
C17 C 0.11843(15) 0.66714(14) 0.70572(4) 0.0167(3) Uani 1 1 d .
C20 C -0.04788(15) 0.62554(14) 0.78822(4) 0.0202(3) Uani 1 1 d .
H20A H -0.0347 0.5410 0.7951 0.024 Uiso 1 1 calc R
H20B H -0.0622 0.6763 0.8076 0.024 Uiso 1 1 calc R
C21 C 0.26591(15) 0.68462(14) 0.71202(4) 0.0164(3) Uani 1 1 d .
C23 C 0.19152(15) 0.64396(14) 0.78584(4) 0.0167(3) Uani 1 1 d .
C24 C 0.34564(16) 0.58423(15) 0.71948(4) 0.0188(3) Uani 1 1 d .
H24 H 0.3102 0.5055 0.7203 0.023 Uiso 1 1 calc R
C25 C -0.10077(15) 0.59385(14) 0.73112(4) 0.0204(3) Uani 1 1 d .
H25A H -0.1301 0.6468 0.7133 0.025 Uiso 1 1 calc R
H25B H -0.1269 0.5101 0.7262 0.025 Uiso 1 1 calc R
C27 C 0.45435(17) 0.81805(15) 0.71539(4) 0.0240(4) Uani 1 1 d .
H27 H 0.4907 0.8962 0.7136 0.029 Uiso 1 1 calc R
C32 C 0.32192(16) 0.80140(15) 0.70959(4) 0.0199(3) Uani 1 1 d .
H32 H 0.2702 0.8686 0.7041 0.024 Uiso 1 1 calc R
C39 C -0.16017(15) 0.63597(15) 0.76423(4) 0.0229(4) Uani 1 1 d .
H39A H -0.1913 0.7201 0.7628 0.027 Uiso 1 1 calc R
H39B H -0.2319 0.5830 0.7707 0.027 Uiso 1 1 calc R
C40 C 0.04965(15) 0.60188(13) 0.73487(4) 0.0157(3) Uani 1 1 d .
H40 H 0.0852 0.5186 0.7372 0.019 Uiso 1 1 calc R
C44 C 0.10550(15) 0.58928(14) 0.67424(4) 0.0187(3) Uani 1 1 d .
C46 C 0.53280(17) 0.71837(16) 0.72381(4) 0.0240(4) Uani 1 1 d .
H46 H 0.6210 0.7299 0.7281 0.029 Uiso 1 1 calc R
C49 C 0.2229(2) 0.38697(15) 0.84520(4) 0.0305(4) Uani 1 1 d .
H49A H 0.3104 0.3590 0.8400 0.037 Uiso 1 1 calc R
H49B H 0.1609 0.3260 0.8375 0.037 Uiso 1 1 calc R
C50 C 0.20747(15) 0.51163(14) 0.79728(4) 0.0171(3) Uani 1 1 d .
C53 C 0.08929(17) 0.46158(15) 0.67432(4) 0.0227(3) Uani 1 1 d .
H53 H 0.0769 0.4203 0.6942 0.027 Uiso 1 1 calc R
C56 C 0.12522(18) 0.58202(19) 0.61466(4) 0.0291(4) Uani 1 1 d .
H56 H 0.1376 0.6228 0.5947 0.035 Uiso 1 1 calc R
C58 C 0.09169(17) 0.39596(16) 0.64477(4) 0.0260(4) Uani 1 1 d .
H58 H 0.0807 0.3110 0.6451 0.031 Uiso 1 1 calc R
C60 C 0.12192(17) 0.64848(16) 0.64393(4) 0.0248(4) Uani 1 1 d .
H60 H 0.1308 0.7336 0.6433 0.030 Uiso 1 1 calc R
C62 C 0.11008(17) 0.45485(18) 0.61501(4) 0.0268(4) Uani 1 1 d .
H62 H 0.1123 0.4102 0.5954 0.032 Uiso 1 1 calc R
C64 C 0.2086(4) 0.4070(2) 0.88146(6) 0.0827(12) Uani 1 1 d .
H64A H 0.1267 0.4466 0.8858 0.124 Uiso 1 1 calc R
H64B H 0.2785 0.4582 0.8892 0.124 Uiso 1 1 calc R
H64C H 0.2113 0.3292 0.8927 0.124 Uiso 1 1 calc R
O3 O 0.97707(12) 0.66833(11) 0.93194(3) 0.0283(3) Uani 1 1 d .
O5 O 1.15957(10) 0.29965(10) 0.98921(3) 0.0195(2) Uani 1 1 d .
O7 O 0.77030(11) 0.46331(11) 0.96866(3) 0.0228(2) Uani 1 1 d .
O8 O 1.19737(11) 0.67384(10) 0.93440(3) 0.0233(2) Uani 1 1 d .
C14 C 1.08000(16) 0.62452(15) 0.94028(4) 0.0200(3) Uani 1 1 d .
C15 C 0.95131(16) 0.38649(14) 1.07838(4) 0.0195(3) Uani 1 1 d .
N18 N 1.02628(12) 0.31793(12) 0.98512(3) 0.0163(3) Uani 1 1 d .
C19 C 1.00154(15) 0.42952(14) 0.96468(4) 0.0178(3) Uani 1 1 d .
C22 C 0.81762(18) 0.40608(15) 1.08007(4) 0.0258(4) Uani 1 1 d .
H22 H 0.7695 0.4137 1.0607 0.031 Uiso 1 1 calc R
C26 C 0.86379(15) 0.44455(14) 0.95145(4) 0.0183(3) Uani 1 1 d .
C28 C 0.8250(2) 0.40183(16) 1.13935(5) 0.0348(5) Uani 1 1 d .
H28 H 0.7834 0.4091 1.1596 0.042 Uiso 1 1 calc R
C29 C 1.02022(19) 0.37095(16) 1.10768(4) 0.0282(4) Uani 1 1 d .
H29 H 1.1094 0.3554 1.1070 0.034 Uiso 1 1 calc R
C30 C 1.04392(16) 0.53138(14) 1.03748(4) 0.0177(3) Uani 1 1 d .
C31 C 0.97075(16) 0.20545(14) 0.96818(4) 0.0206(3) Uani 1 1 d .
H31A H 1.0238 0.1817 0.9494 0.025 Uiso 1 1 calc R
H31B H 0.8822 0.2202 0.9607 0.025 Uiso 1 1 calc R
C33 C 0.95563(14) 0.31703(13) 1.01911(4) 0.0151(3) Uani 1 1 d .
H33 H 0.8670 0.3493 1.0164 0.018 Uiso 1 1 calc R
C35 C 0.9573(2) 0.37845(18) 1.13800(5) 0.0350(5) Uani 1 1 d .
H35 H 1.0044 0.3677 1.1574 0.042 Uiso 1 1 calc R
C36 C 1.02796(15) 0.39298(14) 1.04583(4) 0.0172(3) Uani 1 1 d .
C37 C 0.93961(16) 0.60366(14) 1.02677(4) 0.0197(3) Uani 1 1 d .
H37 H 0.8586 0.5676 1.0231 0.024 Uiso 1 1 calc R
C41 C 1.17980(17) 0.71398(17) 1.03788(5) 0.0273(4) Uani 1 1 d .
H41 H 1.2604 0.7506 1.0417 0.033 Uiso 1 1 calc R
C43 C 0.94874(16) 0.17843(14) 1.02735(4) 0.0200(3) Uani 1 1 d .
H43A H 1.0140 0.1573 1.0437 0.024 Uiso 1 1 calc R
H43B H 0.8634 0.1577 1.0361 0.024 Uiso 1 1 calc R
C45 C 0.95602(18) 0.72960(15) 1.02149(4) 0.0243(4) Uani 1 1 d .
H45 H 0.8860 0.7768 1.0142 0.029 Uiso 1 1 calc R
C47 C 1.16381(16) 0.58795(16) 1.04309(4) 0.0216(3) Uani 1 1 d .
H47 H 1.2340 0.5412 1.0504 0.026 Uiso 1 1 calc R
C48 C 0.97432(17) 0.10766(15) 0.99497(4) 0.0245(4) Uani 1 1 d .
H48A H 1.0587 0.0674 0.9956 0.029 Uiso 1 1 calc R
H48B H 0.9074 0.0461 0.9913 0.029 Uiso 1 1 calc R
C51 C 1.19784(19) 0.75194(16) 0.87813(5) 0.0269(4) Uani 1 1 d .
H51A H 1.1994 0.8257 0.8651 0.040 Uiso 1 1 calc R
H51B H 1.1201 0.7062 0.8733 0.040 Uiso 1 1 calc R
H51C H 1.2730 0.7027 0.8730 0.040 Uiso 1 1 calc R
C52 C 0.7550(2) 0.41440(16) 1.11055(5) 0.0317(4) Uani 1 1 d .
H52 H 0.6656 0.4285 1.1114 0.038 Uiso 1 1 calc R
C54 C 1.09755(16) 0.50870(14) 0.95924(4) 0.0192(3) Uani 1 1 d .
H54 H 1.1798 0.4909 0.9677 0.023 Uiso 1 1 calc R
C55 C 1.07569(18) 0.78482(15) 1.02703(5) 0.0281(4) Uani 1 1 d .
H55 H 1.0862 0.8688 1.0235 0.034 Uiso 1 1 calc R
C59 C 1.19957(18) 0.78532(15) 0.91426(4) 0.0243(4) Uani 1 1 d .
H59A H 1.2775 0.8325 0.9192 0.029 Uiso 1 1 calc R
H59B H 1.1243 0.8358 0.9194 0.029 Uiso 1 1 calc R
C63 C 0.7722(2) 0.50724(19) 0.86853(5) 0.0401(5) Uani 1 1 d .
H63A H 0.6933 0.5216 0.8563 0.060 Uiso 1 1 calc R
H63B H 0.8253 0.4488 0.8569 0.060 Uiso 1 1 calc R
H63C H 0.8191 0.5832 0.8709 0.060 Uiso 1 1 calc R
O2 O 1.15234(11) 0.33805(11) 1.05109(3) 0.0216(2) Uani 1 1 d .
H2 H 1.1828 0.3158 1.0333 0.032 Uiso 1 1 calc R
O4 O 0.86276(11) 0.43071(12) 0.91891(3) 0.0253(3) Uani 1 1 d .
N6 N 0.06706(12) 0.67212(11) 0.76807(3) 0.0165(3) Uani 1 1 d .
C10 C 0.73904(19) 0.4575(2) 0.90204(5) 0.0346(4) Uani 1 1 d .
H10A H 0.6892 0.5175 0.9145 0.042 Uiso 1 1 calc R
H10B H 0.6874 0.3831 0.9000 0.042 Uiso 1 1 calc R
O9 O 0.05244(11) 0.79793(9) 0.76347(3) 0.0198(2) Uani 1 1 d .
O11 O 0.45294(11) 0.81945(10) 0.81875(3) 0.0233(3) Uani 1 1 d .
O12 O 0.45167(12) 0.61169(11) 0.81352(3) 0.0270(3) Uani 1 1 d .
C3 C 0.27570(16) 0.73363(14) 0.79199(4) 0.0181(3) Uani 1 1 d .
H3 H 0.2552 0.8133 0.7854 0.022 Uiso 1 1 calc R
C4 C 0.40181(16) 0.71126(15) 0.80907(4) 0.0202(3) Uani 1 1 d .
C1 C 0.57667(17) 0.81343(17) 0.83671(4) 0.0267(4) Uani 1 1 d .
H1A H 0.6221 0.8913 0.8345 0.032 Uiso 1 1 calc R
H1B H 0.6311 0.7498 0.8271 0.032 Uiso 1 1 calc R
C2 C 0.55518(19) 0.78605(18) 0.87272(5) 0.0319(4) Uani 1 1 d .
H2A H 0.5188 0.7051 0.8751 0.048 Uiso 1 1 calc R
H2B H 0.4961 0.8455 0.8819 0.048 Uiso 1 1 calc R
H2C H 0.6370 0.7901 0.8842 0.048 Uiso 1 1 calc R
H6 H 0.045(2) 0.808(2) 0.7193(6) 0.037(6) Uiso 1 1 d .

loop_
_atom_site_aniso_label
_atom_site_aniso_U_11
_atom_site_aniso_U_22
_atom_site_aniso_U_33
_atom_site_aniso_U_23
_atom_site_aniso_U_13
_atom_site_aniso_U_12
O1 0.0253(6) 0.0171(5) 0.0186(6) -0.0014(4) -0.0024(5) 0.0025(4)
O6 0.0258(6) 0.0171(5) 0.0205(6) 0.0039(4) -0.0008(5) 0.0038(5)
O10 0.0390(7) 0.0164(5) 0.0168(6) 0.0012(4) 0.0006(5) 0.0032(5)
C16 0.0199(8) 0.0271(8) 0.0165(8) 0.0015(6) -0.0017(6) 0.0032(6)
C17 0.0177(7) 0.0157(7) 0.0166(8) 0.0028(6) -0.0016(6) 0.0005(6)
C20 0.0205(8) 0.0204(7) 0.0196(8) -0.0005(6) 0.0047(6) 0.0015(6)
C21 0.0189(8) 0.0197(7) 0.0107(7) 0.0000(6) 0.0007(6) -0.0015(6)
C23 0.0206(8) 0.0167(7) 0.0129(7) 0.0000(6) -0.0005(6) 0.0033(6)
C24 0.0215(8) 0.0189(7) 0.0160(8) 0.0006(6) 0.0020(6) -0.0010(6)
C25 0.0189(7) 0.0200(7) 0.0225(8) 0.0007(6) -0.0018(7) -0.0025(6)
C27 0.0286(9) 0.0238(8) 0.0197(8) -0.0016(6) 0.0016(7) -0.0092(7)
C32 0.0240(8) 0.0187(7) 0.0169(8) 0.0015(6) -0.0002(6) -0.0008(6)
C39 0.0168(8) 0.0241(8) 0.0277(9) 0.0021(7) 0.0019(7) 0.0012(6)
C40 0.0184(7) 0.0146(7) 0.0141(7) -0.0021(6) -0.0008(6) 0.0010(6)
C44 0.0150(7) 0.0224(8) 0.0188(8) 0.0003(6) -0.0021(6) 0.0000(6)
C46 0.0195(8) 0.0328(9) 0.0197(9) -0.0012(7) -0.0010(7) -0.0038(7)
C49 0.0558(12) 0.0153(7) 0.0203(9) 0.0046(7) -0.0022(8) 0.0057(8)
C50 0.0161(7) 0.0172(7) 0.0178(8) -0.0003(6) -0.0034(6) 0.0002(6)
C53 0.0270(8) 0.0246(8) 0.0165(8) 0.0002(6) 0.0009(7) -0.0026(7)
C56 0.0272(9) 0.0437(11) 0.0162(9) 0.0056(7) -0.0011(7) -0.0054(8)
C58 0.0250(9) 0.0268(8) 0.0262(9) -0.0059(7) 0.0016(7) -0.0024(7)
C60 0.0255(9) 0.0273(9) 0.0216(9) 0.0048(7) -0.0022(7) -0.0044(7)
C62 0.0209(8) 0.0413(10) 0.0181(9) -0.0056(7) 0.0000(7) -0.0053(7)
C64 0.195(4) 0.0300(11) 0.0232(12) 0.0059(9) -0.0036(17) 0.0241(17)
O3 0.0232(6) 0.0277(6) 0.0338(7) 0.0071(5) 0.0044(5) 0.0028(5)
O5 0.0111(5) 0.0242(6) 0.0232(6) 0.0004(5) -0.0001(4) 0.0033(4)
O7 0.0162(5) 0.0268(6) 0.0254(6) 0.0031(5) 0.0009(5) 0.0025(5)
O8 0.0227(6) 0.0227(6) 0.0244(6) 0.0043(5) 0.0001(5) -0.0043(5)
C14 0.0204(8) 0.0219(7) 0.0177(8) -0.0023(6) 0.0034(6) -0.0009(6)
C15 0.0271(8) 0.0144(7) 0.0171(8) 0.0011(6) 0.0002(7) -0.0020(6)
N18 0.0138(6) 0.0182(6) 0.0171(7) -0.0012(5) -0.0005(5) 0.0006(5)
C19 0.0187(8) 0.0203(7) 0.0145(8) -0.0016(6) 0.0023(6) 0.0030(6)
C22 0.0297(9) 0.0247(8) 0.0230(9) 0.0056(7) 0.0048(7) 0.0042(7)
C26 0.0203(8) 0.0168(7) 0.0179(8) 0.0025(6) -0.0019(7) -0.0012(6)
C28 0.0633(14) 0.0214(9) 0.0196(9) -0.0027(7) 0.0158(9) -0.0095(9)
C29 0.0349(10) 0.0291(9) 0.0205(9) 0.0030(7) -0.0047(7) -0.0084(8)
C30 0.0209(8) 0.0198(7) 0.0125(8) -0.0017(6) 0.0016(6) -0.0027(6)
C31 0.0206(7) 0.0190(7) 0.0221(8) -0.0066(6) -0.0023(7) 0.0001(6)
C33 0.0115(7) 0.0179(7) 0.0160(8) 0.0017(6) 0.0014(6) -0.0002(6)
C35 0.0526(12) 0.0352(10) 0.0173(9) 0.0022(7) -0.0019(8) -0.0163(9)
C36 0.0155(7) 0.0191(7) 0.0171(8) 0.0011(6) -0.0017(6) 0.0017(6)
C37 0.0191(8) 0.0208(7) 0.0193(8) -0.0013(6) 0.0018(6) -0.0029(6)
C41 0.0235(9) 0.0320(9) 0.0265(10) -0.0011(7) 0.0014(7) -0.0131(7)
C43 0.0198(8) 0.0181(7) 0.0221(8) 0.0028(6) -0.0046(6) -0.0003(6)
C45 0.0284(9) 0.0214(8) 0.0230(9) 0.0014(6) 0.0009(7) 0.0021(7)
C47 0.0201(8) 0.0271(8) 0.0177(8) -0.0009(7) 0.0003(6) -0.0026(6)
C48 0.0254(8) 0.0184(8) 0.0297(9) -0.0009(7) -0.0039(7) -0.0002(7)
C51 0.0299(9) 0.0249(8) 0.0259(9) 0.0021(7) 0.0003(8) -0.0035(7)
C52 0.0382(10) 0.0235(8) 0.0333(11) 0.0049(7) 0.0162(9) 0.0040(8)
C54 0.0161(7) 0.0247(8) 0.0168(8) -0.0028(6) 0.0021(6) 0.0021(6)
C55 0.0360(10) 0.0186(8) 0.0296(10) 0.0020(7) 0.0023(8) -0.0072(7)
C59 0.0290(9) 0.0194(7) 0.0245(9) 0.0028(7) 0.0006(7) -0.0061(7)
C63 0.0589(14) 0.0359(10) 0.0256(11) 0.0017(8) -0.0094(10) 0.0129(10)
O2 0.0166(5) 0.0263(6) 0.0219(6) -0.0025(5) -0.0050(5) 0.0050(5)
O4 0.0226(6) 0.0357(7) 0.0177(6) 0.0002(5) -0.0041(5) 0.0032(5)
N6 0.0204(6) 0.0127(5) 0.0165(7) 0.0006(5) -0.0011(5) 0.0017(5)
C10 0.0323(10) 0.0430(11) 0.0285(11) 0.0047(8) -0.0147(8) 0.0021(9)
O9 0.0257(6) 0.0111(5) 0.0226(6) 0.0000(4) -0.0013(5) 0.0036(4)
O11 0.0231(6) 0.0216(6) 0.0253(6) 0.0000(5) -0.0060(5) -0.0038(5)
O12 0.0299(6) 0.0221(6) 0.0290(7) -0.0027(5) -0.0084(5) 0.0049(5)
C3 0.0244(8) 0.0150(7) 0.0148(8) -0.0002(6) -0.0003(6) 0.0019(6)
C4 0.0238(8) 0.0210(8) 0.0158(8) -0.0012(6) 0.0013(7) -0.0020(7)
C1 0.0212(8) 0.0294(9) 0.0295(10) 0.0012(7) -0.0062(7) -0.0055(7)
C2 0.0300(10) 0.0368(10) 0.0288(10) -0.0004(8) -0.0090(8) -0.0064(8)

loop_
_atom_type_symbol
_atom_type_description
_atom_type_scat_dispersion_real
_atom_type_scat_dispersion_imag
_atom_type_scat_source
C C 0.0033 0.0016 'International Tables Vol C Tables 4.2.6.8 and 6.1.1.4'
H H 0.0000 0.0000 'International Tables Vol C Tables 4.2.6.8 and 6.1.1.4'
N N 0.0061 0.0033 'International Tables Vol C Tables 4.2.6.8 and 6.1.1.4'
O O 0.0106 0.0060 'International Tables Vol C Tables 4.2.6.8 and 6.1.1.4'

loop_
_geom_angle_atom_site_label_1
_geom_angle_atom_site_label_2
_geom_angle_atom_site_label_3
_geom_angle
C50 O10 C49 116.18(12)
C46 C16 C24 120.35(15)
O6 C17 C21 110.95(12)
O6 C17 C40 109.21(12)
O6 C17 C44 107.67(12)
C21 C17 C40 112.09(12)
C44 C17 C21 106.82(12)
C44 C17 C40 109.98(12)
C39 C20 N6 102.71(12)
C24 C21 C17 120.83(14)
C24 C21 C32 119.00(15)
C32 C21 C17 120.16(14)
N6 C23 C50 115.59(13)
C3 C23 C50 124.64(14)
C3 C23 N6 119.68(13)
C16 C24 C21 120.27(15)
C39 C25 C40 106.90(13)
C32 C27 C46 120.31(16)
C27 C32 C21 120.54(15)
C20 C39 C25 103.67(13)
C17 C40 C25 113.82(13)
C17 C40 N6 112.48(12)
C25 C40 N6 103.05(12)
C53 C44 C17 123.72(14)
C60 C44 C17 117.76(14)
C60 C44 C53 118.29(15)
C16 C46 C27 119.49(16)
O10 C49 C64 105.59(15)
O1 C50 O10 125.93(14)
O1 C50 C23 124.67(14)
O10 C50 C23 109.38(13)
C58 C53 C44 120.26(16)
C60 C56 C62 120.36(17)
C62 C58 C53 121.08(16)
C56 C60 C44 120.93(16)
C58 C62 C56 119.06(16)
C14 O8 C59 116.45(13)
O3 C14 O8 125.35(15)
O3 C14 C54 125.83(15)
O8 C14 C54 108.81(13)
C22 C15 C29 118.53(16)
C22 C15 C36 122.68(15)
C29 C15 C36 118.55(15)
O5 N18 C19 110.47(12)
O5 N18 C31 107.95(11)
O5 N18 C33 110.56(11)
C19 N18 C31 109.96(12)
C19 N18 C33 114.68(11)
C31 N18 C33 102.78(11)
N18 C19 C26 116.21(13)
C54 C19 N18 119.63(14)
C54 C19 C26 124.16(14)
C15 C22 C52 120.51(18)
O7 C26 C19 123.66(15)
O7 C26 O4 126.09(15)
O4 C26 C19 110.23(13)
C52 C28 C35 119.78(18)
C35 C29 C15 120.75(18)
C37 C30 C36 122.20(14)
C47 C30 C36 119.06(14)
C47 C30 C37 118.57(15)
N18 C31 C48 103.41(13)
C36 C33 N18 113.08(12)
C43 C33 N18 102.63(12)
C43 C33 C36 112.97(12)
C28 C35 C29 120.09(19)
C15 C36 C30 106.60(12)
C15 C36 C33 109.28(12)
C30 C36 C33 114.51(13)
O2 C36 C15 108.09(12)
O2 C36 C30 110.18(13)
O2 C36 C33 108.02(12)
C45 C37 C30 120.48(16)
C55 C41 C47 120.14(16)
C48 C43 C33 107.14(13)
C55 C45 C37 120.48(16)
C30 C47 C41 120.81(16)
C31 C48 C43 104.74(13)
C28 C52 C22 120.28(19)
C19 C54 C14 123.10(15)
C45 C55 C41 119.51(16)
O8 C59 C51 110.02(13)
C26 O4 C10 116.50(14)
C20 N6 C40 102.23(11)
C23 N6 C20 109.54(12)
C23 N6 C40 114.39(11)
O9 N6 C20 108.45(11)
O9 N6 C23 110.98(11)
O9 N6 C40 110.76(11)
O4 C10 C63 107.25(17)
C4 O11 C1 116.31(13)
C23 C3 C4 122.25(14)
O11 C4 C3 109.36(13)
O12 C4 O11 124.98(15)
O12 C4 C3 125.65(15)
O11 C1 C2 111.33(14)

loop_
_geom_bond_atom_site_label_1
_geom_bond_atom_site_label_2
_geom_bond_distance
O1 C50 1.2088(19)
O6 C17 1.4247(18)
O10 C49 1.4678(19)
O10 C50 1.326(2)
C16 C24 1.396(2)
C16 C46 1.390(2)
C17 C21 1.545(2)
C17 C40 1.547(2)
C17 C44 1.536(2)
C20 C39 1.511(2)
C20 N6 1.520(2)
C21 C24 1.396(2)
C21 C32 1.397(2)
C23 C50 1.520(2)
C23 N6 1.497(2)
C23 C3 1.325(2)
C25 C39 1.542(2)
C25 C40 1.552(2)
C27 C32 1.390(2)
C27 C46 1.392(3)
C40 N6 1.5570(19)
C44 C53 1.398(2)
C44 C60 1.396(2)
C49 C64 1.492(3)
C53 C58 1.394(2)
C56 C60 1.389(3)
C56 C62 1.391(3)
C58 C62 1.378(3)
O3 C14 1.206(2)
O5 N18 1.3908(16)
O7 C26 1.203(2)
O8 C14 1.339(2)
O8 C59 1.461(2)
C14 C54 1.486(2)
C15 C22 1.389(2)
C15 C29 1.392(2)
C15 C36 1.537(2)
N18 C19 1.490(2)
N18 C31 1.513(2)
N18 C33 1.5559(19)
C19 C26 1.519(2)
C19 C54 1.326(2)
C22 C52 1.395(3)
C26 O4 1.327(2)
C28 C35 1.381(3)
C28 C52 1.377(3)
C29 C35 1.390(3)
C30 C36 1.550(2)
C30 C37 1.396(2)
C30 C47 1.393(2)
C31 C48 1.520(2)
C33 C36 1.550(2)
C33 C43 1.545(2)
C36 O2 1.4240(18)
C37 C45 1.396(2)
C41 C47 1.396(3)
C41 C55 1.388(3)
C43 C48 1.543(2)
C45 C55 1.384(3)
C51 C59 1.508(3)
C63 C10 1.500(3)
O4 C10 1.470(2)
N6 O9 1.3882(16)
O11 C4 1.346(2)
O11 C1 1.464(2)
O12 C4 1.210(2)
C3 C4 1.486(2)
C1 C2 1.505(3)
